data_2203592
loop_
_publ_author_name
'Archan Dey'
'Gautam R. Desiraju'
'Raju Mondal'
'Judith A. K.Howard'

_publ_section_title
;
 A 1:1 molecular complex of 4-aminocyclohexanol and
 (4-hydroxycyclohexyl)carbamic acid
;
_journal_issue 5
_journal_name_full 'Acta Crystallographica Section E'
_journal_page_first o857
_journal_page_last o859
_journal_paper_doi 10.1107/S1600536804009134
_journal_volume 60
_journal_year 2004
_chemical_formula_iupac 'C6 H14 N1 O1 1+, C7 H12 N O3 1-'
_chemical_formula_moiety 'C7 H12 N O3, C6 H14 N1 O1'
_chemical_formula_sum 'C13 H26 N2 O4'
_chemical_formula_weight 274.36
_chemical_melting_point 377
_chemical_name_common '4-Aminoclyhexanol, (4-hydroxyclyhexyl)-carbamic acid (1:1) '
_chemical_name_systematic
;
4-ammoniocyclohexanol--(4-hydroxycyclohexyl)carbamate (1/1)
;
_space_group_IT_number 14
_symmetry_cell_setting monoclinic
_symmetry_space_group_name_Hall '-P 2ybc'
_symmetry_space_group_name_H-M 'P 1 21/c 1'
_atom_sites_solution_hydrogens geom
_atom_sites_solution_primary direct
_atom_sites_solution_secondary difmap
_cell_angle_alpha 90.00
_cell_angle_beta 92.284(2)
_cell_angle_gamma 90.00
_cell_formula_units_Z 4
_cell_length_a 6.3452(2)
_cell_length_b 18.6256(6)
_cell_length_c 12.1664(4)
_cell_measurement_reflns_used 4934
_cell_measurement_temperature 120(2)
_cell_measurement_theta_max 27.469
_cell_measurement_theta_min 2.755
_cell_volume 1436.72(8)
_computing_cell_refinement SMART
_computing_data_collection 'SMART (Bruker, 1997)'
_computing_data_reduction 'SAINT (Bruker, 1997)'
_computing_molecular_graphics 'SHELXTL (Bruker, 2001)'
_computing_publication_material SHELXTL
_computing_structure_refinement 'SHELXL97 (Sheldrick, 1997)'
_computing_structure_solution 'SHELXS97 (Sheldrick, 1997)'
_diffrn_ambient_temperature 120(2)
_diffrn_detector_area_resol_mean 8
_diffrn_measured_fraction_theta_full 1.000
_diffrn_measured_fraction_theta_max 1.000
_diffrn_measurement_device_type 'SMART 6k CCD area-detector'
_diffrn_measurement_method \w
_diffrn_radiation_monochromator graphite
_diffrn_radiation_source 'fine-focus sealed tube'
_diffrn_radiation_type MoK\a
_diffrn_radiation_wavelength 0.71073
_diffrn_reflns_av_R_equivalents 0.0381
_diffrn_reflns_av_sigmaI/netI 0.0265
_diffrn_reflns_limit_h_max 8
_diffrn_reflns_limit_h_min -7
_diffrn_reflns_limit_k_max 24
_diffrn_reflns_limit_k_min -24
_diffrn_reflns_limit_l_max 15
_diffrn_reflns_limit_l_min -15
_diffrn_reflns_number 19783
_diffrn_reflns_theta_full 27.51
_diffrn_reflns_theta_max 27.51
_diffrn_reflns_theta_min 2.00
_diffrn_standards_decay_% 0
_diffrn_standards_number 0
_exptl_absorpt_coefficient_mu 0.093
_exptl_absorpt_correction_T_max 1.0000
_exptl_absorpt_correction_T_min 0.927248
_exptl_absorpt_correction_type multi-scan
_exptl_absorpt_process_details '(SADABS; Bruker, 2001)'
_exptl_crystal_colour Yellow
_exptl_crystal_density_diffrn 1.268
_exptl_crystal_density_method 'not measured'
_exptl_crystal_description Plate
_exptl_crystal_F_000 600
_exptl_crystal_size_max 0.22
_exptl_crystal_size_mid 0.12
_exptl_crystal_size_min 0.04
_refine_diff_density_max 0.274
_refine_diff_density_min -0.183
_refine_ls_extinction_method none
_refine_ls_goodness_of_fit_ref 1.014
_refine_ls_hydrogen_treatment refall
_refine_ls_matrix_type full
_refine_ls_number_parameters 276
_refine_ls_number_reflns 3308
_refine_ls_number_restraints 0
_refine_ls_restrained_S_all 1.014
_refine_ls_R_factor_all 0.0544
_refine_ls_R_factor_gt 0.0372
_refine_ls_shift/su_max 0.001
_refine_ls_shift/su_mean 0.000
_refine_ls_structure_factor_coef Fsqd
_refine_ls_weighting_details 'calc w = 1/[\s^2^(Fo^2^)+(0.0538P)^2^+0.3252P] where P = (Fo^2^+2Fc^2^)/3'
_refine_ls_weighting_scheme calc
_refine_ls_wR_factor_gt 0.0918
_refine_ls_wR_factor_ref 0.1021
_reflns_number_gt 2537
_reflns_number_total 3308
_reflns_threshold_expression I>2\s(I)
_cod_data_source_file fl6095.cif
_cod_data_source_block I
_cod_depositor_comments
;
The following automatic conversions were performed:
'_symmetry_cell_setting' value 'Monoclinic' changed to 'monoclinic'
according to '/home/saulius/struct/CIF-dictionaries/cif_core.dic'
dictionary named 'cif_core.dic' version 2.4.1 from 2010-06-29.

Automatic conversion script
Id: cif_fix_enum 1527 2010-12-29 10:47:43Z saulius 

The following automatic conversions were performed:

'_symmetry_cell_setting' value 'Monoclinic' changed to 'monoclinic'
according to /home/saulius/struct/CIF-dictionaries/cif_core.dic
dictionary named 'cif_core.dic' version 2.4.1 from 2010-06-29.

Automatic conversion script
Id: cif_fix_values 1715 2011-07-08 13:25:40Z adriana 
;
_cod_original_sg_symbol_H-M 'P 21/c'
_cod_database_code 2203592
_cod_database_fobs_code 2203592

loop_
_symmetry_equiv_pos_as_xyz
'x, y, z'
'-x, y+1/2, -z+1/2'
'-x, -y, -z'
'x, -y-1/2, z-1/2'

loop_
_atom_site_label
_atom_site_fract_x
_atom_site_fract_y
_atom_site_fract_z
_atom_site_U_iso_or_equiv
_atom_site_adp_type
_atom_site_calc_flag
_atom_site_occupancy
_atom_site_type_symbol
O3 -0.46270(13) 0.63687(5) 0.01886(7) 0.0216(2) Uani d 1 O
O2 -0.15113(14) 0.58448(5) 0.05544(7) 0.0223(2) Uani d 1 O
O1 0.35337(16) 0.73442(5) 0.48724(8) 0.0300(2) Uani d 1 O
N1' 0.74068(18) 0.46768(6) 0.91750(8) 0.0182(2) Uani d 1 N
O1' 0.56745(17) 0.60426(6) 0.50683(8) 0.0303(2) Uani d 1 O
N1 -0.21577(18) 0.69590(6) 0.12248(9) 0.0227(2) Uani d 1 N
C7 -0.27812(19) 0.63633(6) 0.06402(9) 0.0172(2) Uani d 1 C
C1 -0.0410(2) 0.69605(7) 0.20400(10) 0.0197(3) Uani d 1 C
C1' 0.68231(19) 0.48446(7) 0.79946(10) 0.0182(3) Uani d 1 C
C4 0.1752(2) 0.74117(7) 0.41197(10) 0.0220(3) Uani d 1 C
C5 0.2403(2) 0.76883(8) 0.30124(11) 0.0290(3) Uani d 1 C
C5' 0.4282(2) 0.54960(7) 0.67150(10) 0.0217(3) Uani d 1 C
C4' 0.6106(2) 0.58854(7) 0.61997(10) 0.0229(3) Uani d 1 C
C6' 0.4831(2) 0.52980(7) 0.79140(10) 0.0206(3) Uani d 1 C
C3' 0.8078(2) 0.54205(8) 0.62791(12) 0.0291(3) Uani d 1 C
C6 0.0536(3) 0.77048(8) 0.21763(12) 0.0298(3) Uani d 1 C
C2' 0.8658(2) 0.52213(8) 0.74691(12) 0.0266(3) Uani d 1 C
C3 0.0736(3) 0.66789(8) 0.39996(12) 0.0321(3) Uani d 1 C
C2 -0.1096(2) 0.66843(9) 0.31494(12) 0.0310(3) Uani d 1 C
H1A 0.066(2) 0.6656(8) 0.1757(12) 0.020(3) Uiso d 1 H
H1B 0.658(2) 0.4379(7) 0.7637(11) 0.015(3) Uiso d 1 H
H2D 0.893(2) 0.5668(9) 0.7913(13) 0.028(4) Uiso d 1 H
H6D 0.506(2) 0.5722(8) 0.8348(12) 0.021(4) Uiso d 1 H
H4' 0.636(2) 0.6353(8) 0.6590(12) 0.021(4) Uiso d 1 H
H5D 0.400(2) 0.5061(8) 0.6273(12) 0.020(4) Uiso d 1 H
H4 0.073(3) 0.7753(9) 0.4436(13) 0.030(4) Uiso d 1 H
H3D 0.925(3) 0.5664(9) 0.5937(14) 0.033(4) Uiso d 1 H
H5C 0.307(3) 0.5814(9) 0.6675(13) 0.030(4) Uiso d 1 H
H115 -0.315(3) 0.7273(10) 0.1311(14) 0.038(5) Uiso d 1 H
H114 0.870(3) 0.4447(9) 0.9227(13) 0.031(4) Uiso d 1 H
H2A -0.221(3) 0.7018(11) 0.3403(15) 0.047(5) Uiso d 1 H
H112 0.641(3) 0.4352(9) 0.9465(14) 0.038(5) Uiso d 1 H
H111 0.756(2) 0.5090(9) 0.9608(13) 0.027(4) Uiso d 1 H
H6C 0.370(2) 0.5034(8) 0.8226(12) 0.021(4) Uiso d 1 H
H5A 0.352(3) 0.7351(10) 0.2737(15) 0.042(5) Uiso d 1 H
H1' 0.498(3) 0.6467(10) 0.5041(15) 0.042(5) Uiso d 1 H
H3C 0.776(3) 0.4966(11) 0.5837(15) 0.045(5) Uiso d 1 H
H2C 0.988(3) 0.4894(9) 0.7499(13) 0.036(4) Uiso d 1 H
H3A 0.188(3) 0.6337(10) 0.3776(14) 0.042(5) Uiso d 1 H
H6B -0.058(3) 0.8024(10) 0.2441(14) 0.035(4) Uiso d 1 H
H2B -0.171(3) 0.6200(10) 0.3086(14) 0.039(5) Uiso d 1 H
H6A 0.095(3) 0.7889(10) 0.1460(16) 0.047(5) Uiso d 1 H
H3B 0.026(3) 0.6536(11) 0.4732(17) 0.053(5) Uiso d 1 H
H1 0.419(3) 0.7770(11) 0.4939(16) 0.049(5) Uiso d 1 H
H5B 0.305(3) 0.8174(10) 0.3088(14) 0.042(5) Uiso d 1 H

loop_
_atom_site_aniso_label
_atom_site_aniso_U_11
_atom_site_aniso_U_22
_atom_site_aniso_U_33
_atom_site_aniso_U_12
_atom_site_aniso_U_13
_atom_site_aniso_U_23
O3 0.0175(5) 0.0204(4) 0.0262(5) -0.0009(3) -0.0078(3) 0.0008(3)
O2 0.0191(5) 0.0202(4) 0.0270(5) 0.0026(3) -0.0060(4) -0.0046(3)
O1 0.0349(6) 0.0212(5) 0.0322(5) -0.0039(4) -0.0202(4) 0.0027(4)
N1' 0.0167(5) 0.0184(5) 0.0191(5) 0.0002(4) -0.0026(4) -0.0002(4)
O1' 0.0362(6) 0.0308(5) 0.0235(5) 0.0065(4) -0.0022(4) 0.0075(4)
N1 0.0207(6) 0.0201(5) 0.0264(6) 0.0044(4) -0.0096(4) -0.0048(4)
C7 0.0183(6) 0.0169(6) 0.0161(5) -0.0012(4) -0.0022(4) 0.0021(4)
C1 0.0179(6) 0.0203(6) 0.0202(6) 0.0010(5) -0.0064(5) -0.0024(5)
C1' 0.0176(6) 0.0193(6) 0.0176(6) 0.0000(5) -0.0024(4) 0.0007(4)
C4 0.0230(7) 0.0213(6) 0.0211(6) 0.0002(5) -0.0085(5) -0.0019(5)
C5 0.0296(8) 0.0294(7) 0.0272(7) -0.0137(6) -0.0101(6) 0.0048(5)
C5' 0.0187(6) 0.0248(6) 0.0211(6) 0.0023(5) -0.0047(5) 0.0005(5)
C4' 0.0239(7) 0.0218(6) 0.0227(6) 0.0006(5) -0.0041(5) 0.0039(5)
C6' 0.0163(6) 0.0257(6) 0.0196(6) 0.0022(5) -0.0026(5) -0.0002(5)
C3' 0.0218(7) 0.0360(8) 0.0297(7) 0.0044(6) 0.0044(6) 0.0145(6)
C6 0.0380(8) 0.0245(7) 0.0258(7) -0.0089(6) -0.0134(6) 0.0050(5)
C2' 0.0159(6) 0.0324(7) 0.0311(7) 0.0008(5) -0.0021(5) 0.0113(6)
C3 0.0432(9) 0.0297(7) 0.0223(7) -0.0158(7) -0.0113(6) 0.0072(6)
C2 0.0318(8) 0.0352(8) 0.0253(7) -0.0162(6) -0.0065(6) 0.0024(6)

loop_
_atom_type_symbol
_atom_type_description
_atom_type_scat_dispersion_real
_atom_type_scat_dispersion_imag
_atom_type_scat_source
C C 0.0033 0.0016 'International Tables Vol C Tables 4.2.6.8 and 6.1.1.4'
H H 0.0000 0.0000 'International Tables Vol C Tables 4.2.6.8 and 6.1.1.4'
N N 0.0061 0.0033 'International Tables Vol C Tables 4.2.6.8 and 6.1.1.4'
O O 0.0106 0.0060 'International Tables Vol C Tables 4.2.6.8 and 6.1.1.4'

loop_
_geom_angle_atom_site_label_1
_geom_angle_atom_site_label_2
_geom_angle_atom_site_label_3
_geom_angle
C4 O1 H1 109.3(12)
C1' N1' H114 110.2(10)
C1' N1' H112 110.1(10)
H114 N1' H112 106.3(14)
C1' N1' H111 112.6(9)
H114 N1' H111 105.6(14)
H112 N1' H111 111.7(14)
C4' O1' H1' 106.9(12)
C7 N1 C1 123.48(11)
C7 N1 H115 114.4(12)
C1 N1 H115 116.9(12)
O2 C7 O3 123.25(11)
O2 C7 N1 119.36(11)
O3 C7 N1 117.38(11)
N1 C1 C6 111.28(10)
N1 C1 C2 111.45(11)
C6 C1 C2 109.71(11)
N1 C1 H1A 106.5(8)
C6 C1 H1A 107.3(9)
C2 C1 H1A 110.5(9)
N1' C1' C6' 110.50(10)
N1' C1' C2' 109.52(10)
C6' C1' C2' 111.39(10)
N1' C1' H1B 105.6(8)
C6' C1' H1B 110.2(8)
C2' C1' H1B 109.4(8)
O1 C4 C3 107.75(10)
O1 C4 C5 111.25(11)
C3 C4 C5 110.54(11)
O1 C4 H4 108.5(9)
C3 C4 H4 109.3(9)
C5 C4 H4 109.4(9)
C4 C5 C6 111.49(12)
C4 C5 H5A 107.6(10)
C6 C5 H5A 109.1(10)
C4 C5 H5B 110.7(10)
C6 C5 H5B 110.5(10)
H5A C5 H5B 107.4(14)
C4' C5' C6' 111.03(10)
C4' C5' H5D 107.0(8)
C6' C5' H5D 110.6(8)
C4' C5' H5C 107.6(9)
C6' C5' H5C 110.2(9)
H5D C5' H5C 110.4(13)
O1' C4' C3' 107.74(11)
O1' C4' C5' 112.09(11)
C3' C4' C5' 109.85(11)
O1' C4' H4' 107.5(8)
C3' C4' H4' 110.5(8)
C5' C4' H4' 109.1(8)
C1' C6' C5' 110.64(10)
C1' C6' H6D 108.3(9)
C5' C6' H6D 110.5(9)
C1' C6' H6C 108.8(9)
C5' C6' H6C 110.8(9)
H6D C6' H6C 107.7(12)
C4' C3' C2' 111.42(12)
C4' C3' H3D 110.3(10)
C2' C3' H3D 110.9(10)
C4' C3' H3C 107.1(11)
C2' C3' H3C 109.5(10)
H3D C3' H3C 107.4(14)
C1 C6 C5 110.28(11)
C1 C6 H6B 107.4(10)
C5 C6 H6B 110.0(10)
C1 C6 H6A 110.0(11)
C5 C6 H6A 111.6(11)
H6B C6 H6A 107.4(15)
C1' C2' C3' 110.58(11)
C1' C2' H2D 106.0(9)
C3' C2' H2D 109.9(9)
C1' C2' H2C 108.2(10)
C3' C2' H2C 110.2(10)
H2D C2' H2C 111.9(13)
C4 C3 C2 111.69(12)
C4 C3 H3A 106.7(10)
C2 C3 H3A 111.0(10)
C4 C3 H3B 107.4(12)
C2 C3 H3B 111.2(12)
H3A C3 H3B 108.7(15)
C1 C2 C3 111.49(12)
C1 C2 H2A 107.1(11)
C3 C2 H2A 109.0(11)
C1 C2 H2B 111.4(10)
C3 C2 H2B 109.5(10)
H2A C2 H2B 108.2(15)

loop_
_geom_bond_atom_site_label_1
_geom_bond_atom_site_label_2
_geom_bond_distance
O3 C7 1.2737(14)
O2 C7 1.2647(15)
O1 C4 1.4316(15)
O1 H1 0.90(2)
N1' C1' 1.5016(15)
N1' H114 0.924(18)
N1' H112 0.953(18)
N1' H111 0.937(17)
O1' C4' 1.4231(15)
O1' H1' 0.905(19)
N1 C7 1.3679(15)
N1 C1 1.4578(15)
N1 H115 0.869(19)
C1 C6 1.5170(18)
C1 C2 1.5240(19)
C1 H1A 0.958(15)
C1' C6' 1.5198(17)
C1' C2' 1.5216(18)
C1' H1B 0.979(14)
C4 C3 1.5141(18)
C4 C5 1.5151(19)
C4 H4 0.996(16)
C5 C6 1.5310(19)
C5 H5A 1.016(19)
C5 H5B 0.996(19)
C5' C4' 1.5224(19)
C5' C6' 1.5314(17)
C5' H5D 0.984(15)
C5' H5C 0.971(17)
C4' C3' 1.5215(19)
C4' H4' 1.002(15)
C6' H6D 0.959(15)
C6' H6C 0.961(16)
C3' C2' 1.5253(19)
C3' H3D 0.980(18)
C3' H3C 1.019(19)
C6 H6B 0.990(18)
C6 H6A 0.982(19)
C2' H2D 1.003(16)
C2' H2C 0.984(18)
C3 C2 1.5249(19)
C3 H3A 1.011(19)
C3 H3B 0.99(2)
C2 H2A 1.00(2)
C2 H2B 0.983(18)

loop_
_geom_hbond_atom_site_label_D
_geom_hbond_atom_site_label_H
_geom_hbond_atom_site_label_A
_geom_hbond_site_symmetry_A
_geom_hbond_distance_DH
_geom_hbond_distance_HA
_geom_hbond_distance_DA
_geom_hbond_angle_DHA
O1' H1' O1 . 0.90(2) 1.88(2) 2.784(2) 176.0(10)
O1 H1 O3 4_676 0.90(2) 1.79(2) 2.6870(10) 175(2)
N1' H111 O2 1_656 0.94(2) 1.90(2) 2.8160(10) 167.0(10)
N1' H112 O3 3_566 0.95(2) 1.82(2) 2.75900(10) 170.0(10)
N1' H114 O2 3_666 0.92(2) 1.87(2) 2.78700(10) 169.0(10)
C6' H6D O3 1_656 0.96(2) 2.540(10) 3.4170(10) 152.0(10)
